data_7228182
loop_
_publ_author_name
'Cai, Songliang'
'He, Zi-Hao'
'Wu, Wan-Hua'
'Liu, Fang-Xiu'
'Huang, Xiao-Ling'
'Zheng, Shengrun'
'Fan, Jun'
'Zhang, Wei-Guang'

_publ_section_title
;
 A series of alkaline earth metal coordination polymers constructed from
 two newly designed imidazole-based dicarboxylate ligands containing
 pyridinylmethyl group
;
_journal_name_full CrystEngComm
_journal_paper_doi 10.1039/C7CE00568G
_journal_year 2017
_chemical_formula_moiety 'C11 H9 N3 O5 Sr'
_chemical_formula_sum 'C11 H9 N3 O5 Sr'
_chemical_formula_weight 350.83
_space_group_crystal_system monoclinic
_space_group_IT_number 14
_space_group_name_Hall '-P 2ybc'
_space_group_name_H-M_alt 'P 1 21/c 1'
_symmetry_space_group_name_Hall '-P 2ybc'
_symmetry_space_group_name_H-M 'P 1 21/c 1'
_atom_sites_solution_hydrogens mixed
_audit_creation_method SHELXL-2014/7
_audit_update_record
;
2017-03-23 deposited with the CCDC.
2017-05-03 downloaded from the CCDC.
;
_cell_angle_alpha 90
_cell_angle_beta 112.606(7)
_cell_angle_gamma 90
_cell_formula_units_Z 4
_cell_length_a 14.696(6)
_cell_length_b 6.854(3)
_cell_length_c 13.000(6)
_cell_measurement_reflns_used 1788
_cell_measurement_temperature 298(2)
_cell_measurement_theta_max 25.60
_cell_measurement_theta_min 3.00
_cell_volume 1208.8(9)
_computing_cell_refinement 'Bruker SAINT'
_computing_data_collection 'Bruker APEX2'
_computing_data_reduction 'Bruker SAINT'
_computing_molecular_graphics 'Bruker SHELXTL'
_computing_publication_material 'Bruker SHELXTL'
_computing_structure_refinement 'SHELXL-2014/7 (Sheldrick, 2014)'
_computing_structure_solution 'SHELXS-97 (Sheldrick, 2008)'
_diffrn_ambient_temperature 298(2)
_diffrn_measured_fraction_theta_full 0.996
_diffrn_measured_fraction_theta_max 0.993
_diffrn_measurement_device_type 'Bruker APEX-II CCD'
_diffrn_measurement_method '\f and \w scans'
_diffrn_radiation_type MoK\a
_diffrn_radiation_wavelength 0.71073
_diffrn_reflns_av_R_equivalents 0.0594
_diffrn_reflns_av_unetI/netI 0.0732
_diffrn_reflns_Laue_measured_fraction_full 0.996
_diffrn_reflns_Laue_measured_fraction_max 0.993
_diffrn_reflns_limit_h_max 16
_diffrn_reflns_limit_h_min -18
_diffrn_reflns_limit_k_max 8
_diffrn_reflns_limit_k_min -8
_diffrn_reflns_limit_l_max 15
_diffrn_reflns_limit_l_min -9
_diffrn_reflns_number 6223
_diffrn_reflns_point_group_measured_fraction_full 0.996
_diffrn_reflns_point_group_measured_fraction_max 0.993
_diffrn_reflns_theta_full 25.242
_diffrn_reflns_theta_max 25.999
_diffrn_reflns_theta_min 3.003
_diffrn_source 'fine-focus sealed tube'
_exptl_absorpt_coefficient_mu 4.485
_exptl_absorpt_correction_T_max 0.4002
_exptl_absorpt_correction_T_min 0.3464
_exptl_absorpt_correction_type multi-scan
_exptl_absorpt_process_details 'SADABS(sheldrick, 2008)'
_exptl_crystal_colour Brown
_exptl_crystal_density_diffrn 1.928
_exptl_crystal_density_method 'not measured'
_exptl_crystal_description Plate-like
_exptl_crystal_F_000 696
_exptl_crystal_size_max 0.300
_exptl_crystal_size_mid 0.280
_exptl_crystal_size_min 0.250
_refine_diff_density_max 0.844
_refine_diff_density_min -0.483
_refine_diff_density_rms 0.111
_refine_ls_extinction_method none
_refine_ls_goodness_of_fit_ref 1.020
_refine_ls_hydrogen_treatment constr
_refine_ls_matrix_type full
_refine_ls_number_parameters 181
_refine_ls_number_reflns 2355
_refine_ls_number_restraints 0
_refine_ls_restrained_S_all 1.020
_refine_ls_R_factor_all 0.0573
_refine_ls_R_factor_gt 0.0402
_refine_ls_shift/su_max 0.001
_refine_ls_shift/su_mean 0.000
_refine_ls_structure_factor_coef Fsqd
_refine_ls_weighting_details 'w=1/[\s^2^(Fo^2^)+(0.0380P)^2^] where P=(Fo^2^+2Fc^2^)/3'
_refine_ls_weighting_scheme calc
_refine_ls_wR_factor_gt 0.0899
_refine_ls_wR_factor_ref 0.0974
_reflns_Friedel_coverage 0.000
_reflns_number_gt 1815
_reflns_number_total 2355
_reflns_threshold_expression 'I > 2\s(I)'
_cod_data_source_file c7ce00568g2.cif
_cod_data_source_block 2
_cod_database_code 7228182
_shelx_shelxl_version_number 2014/7
_shelx_space_group_comment
;
The symmetry employed for this shelxl refinement is uniquely defined
by the following loop, which should always be used as a source of
symmetry information in preference to the above space-group names.
They are only intended as comments.
;
_shelx_estimated_absorpt_t_min 0.346
_shelx_estimated_absorpt_t_max 0.400

loop_
_space_group_symop_operation_xyz
'x, y, z'
'-x, y+1/2, -z+1/2'
'-x, -y, -z'
'x, -y-1/2, z-1/2'

loop_
_atom_site_label
_atom_site_type_symbol
_atom_site_fract_x
_atom_site_fract_y
_atom_site_fract_z
_atom_site_U_iso_or_equiv
_atom_site_adp_type
_atom_site_occupancy
_atom_site_site_symmetry_order
_atom_site_calc_flag
_atom_site_refinement_flags_posn
_atom_site_refinement_flags_adp
C1 C 0.9051(3) 0.5604(6) 0.5949(3) 0.0214(9) Uani 1 1 d . .
C2 C 0.8433(3) 0.5717(6) 0.4729(3) 0.0221(9) Uani 1 1 d . .
C3 C 0.8410(3) 0.4529(6) 0.3847(3) 0.0220(9) Uani 1 1 d . .
C4 C 0.8876(3) 0.2649(6) 0.3702(3) 0.0219(9) Uani 1 1 d . .
C5 C 0.7575(3) 0.7285(6) 0.3204(3) 0.0263(10) Uani 1 1 d . .
C6 C 0.7030(3) 0.8872(7) 0.2404(4) 0.0353(11) Uani 1 1 d . .
H6A H 0.7349 0.9083 0.1884 0.042 Uiso 1 1 calc R U
H6B H 0.7086 1.0072 0.2819 0.042 Uiso 1 1 calc R U
C7 C 0.5952(3) 0.8458(7) 0.1751(4) 0.0345(11) Uani 1 1 d . .
C8 C 0.5618(4) 0.7722(7) 0.0675(4) 0.0473(13) Uani 1 1 d . .
H8 H 0.6060 0.7453 0.0339 0.057 Uiso 1 1 calc R U
C9 C 0.4627(5) 0.7394(8) 0.0111(5) 0.0592(16) Uani 1 1 d . .
H9 H 0.4425 0.6851 -0.0598 0.071 Uiso 1 1 calc R U
C10 C 0.5245(4) 0.8892(8) 0.2172(5) 0.0493(14) Uani 1 1 d . .
H10 H 0.5430 0.9416 0.2884 0.059 Uiso 1 1 calc R U
C11 C 0.4253(4) 0.8544(9) 0.1528(5) 0.0585(16) Uani 1 1 d . .
H11 H 0.3791 0.8851 0.1830 0.070 Uiso 1 1 calc R U
N1 N 0.7894(3) 0.7413(5) 0.4308(3) 0.0265(8) Uani 1 1 d . .
N2 N 0.7855(3) 0.5559(5) 0.2895(3) 0.0252(8) Uani 1 1 d . .
H2 H 0.7711 0.5173 0.2222 0.030 Uiso 1 1 calc R U
N3 N 0.3933(4) 0.7797(7) 0.0506(4) 0.0593(13) Uani 1 1 d . .
O1 O 0.8976(2) 0.7003(4) 0.6563(2) 0.0261(7) Uani 1 1 d . .
O2 O 0.9667(2) 0.4228(4) 0.6321(2) 0.0241(6) Uani 1 1 d . .
O3 O 0.9278(2) 0.1506(4) 0.4503(2) 0.0331(7) Uani 1 1 d . .
O4 O 0.8845(2) 0.2319(4) 0.2735(2) 0.0306(7) Uani 1 1 d . .
O1W O 1.2277(2) 0.5392(4) 0.9319(2) 0.0311(7) Uani 1 1 d . .
H1WA H 1.2420 0.4251 0.9589 0.037 Uiso 1 1 d R U
H1WB H 1.2744 0.6147 0.9699 0.037 Uiso 1 1 d R U
Sr1 Sr 1.03144(3) 0.55588(5) 0.84580(3) 0.02144(15) Uani 1 1 d . .

loop_
_atom_site_aniso_label
_atom_site_aniso_U_11
_atom_site_aniso_U_22
_atom_site_aniso_U_33
_atom_site_aniso_U_23
_atom_site_aniso_U_13
_atom_site_aniso_U_12
C1 0.021(2) 0.023(2) 0.0196(19) 0.0013(17) 0.0073(18) -0.0044(19)
C2 0.016(2) 0.026(2) 0.0235(19) -0.0013(17) 0.0067(18) 0.0014(18)
C3 0.023(2) 0.022(2) 0.0216(19) 0.0020(16) 0.0093(18) -0.0002(18)
C4 0.021(2) 0.022(2) 0.022(2) 0.0001(16) 0.0075(19) -0.0028(17)
C5 0.023(2) 0.026(2) 0.026(2) 0.0004(17) 0.005(2) 0.0024(19)
C6 0.030(3) 0.034(3) 0.035(2) 0.008(2) 0.004(2) 0.003(2)
C7 0.031(3) 0.030(2) 0.038(2) 0.006(2) 0.007(2) 0.004(2)
C8 0.040(3) 0.055(3) 0.042(3) -0.008(2) 0.010(3) 0.003(3)
C9 0.061(4) 0.046(3) 0.051(3) -0.010(3) 0.000(3) 0.003(3)
C10 0.043(3) 0.053(3) 0.051(3) -0.009(3) 0.017(3) -0.002(3)
C11 0.041(4) 0.055(4) 0.079(4) -0.002(3) 0.022(3) 0.004(3)
N1 0.028(2) 0.0226(17) 0.0240(17) 0.0004(14) 0.0049(17) 0.0051(16)
N2 0.027(2) 0.0269(19) 0.0201(16) -0.0027(15) 0.0070(16) 0.0019(16)
N3 0.042(3) 0.047(3) 0.073(3) -0.005(3) 0.005(3) -0.003(2)
O1 0.0315(18) 0.0235(15) 0.0210(14) -0.0030(12) 0.0077(14) 0.0015(13)
O2 0.0285(17) 0.0195(15) 0.0214(13) 0.0001(11) 0.0065(13) 0.0013(13)
O3 0.050(2) 0.0264(16) 0.0235(15) 0.0021(13) 0.0143(15) 0.0112(16)
O4 0.041(2) 0.0307(16) 0.0224(15) 0.0009(12) 0.0154(15) 0.0056(14)
O1W 0.0330(19) 0.0286(16) 0.0282(15) 0.0048(13) 0.0079(15) -0.0043(14)
Sr1 0.0267(3) 0.0183(2) 0.0181(2) -0.00039(15) 0.00734(17) -0.00101(17)

loop_
_atom_type_symbol
_atom_type_description
_atom_type_scat_dispersion_real
_atom_type_scat_dispersion_imag
_atom_type_scat_source
C C 0.0033 0.0016 'International Tables Vol C Tables 4.2.6.8 and 6.1.1.4'
H H 0.0000 0.0000 'International Tables Vol C Tables 4.2.6.8 and 6.1.1.4'
N N 0.0061 0.0033 'International Tables Vol C Tables 4.2.6.8 and 6.1.1.4'
O O 0.0106 0.0060 'International Tables Vol C Tables 4.2.6.8 and 6.1.1.4'
Sr Sr -1.5307 3.2498 'International Tables Vol C Tables 4.2.6.8 and 6.1.1.4'

loop_
_geom_angle_atom_site_label_1
_geom_angle_atom_site_label_2
_geom_angle_atom_site_label_3
_geom_angle
_geom_angle_site_symmetry_1
_geom_angle_site_symmetry_3
O2 C1 O1 122.7(4) . .
O2 C1 C2 119.8(3) . .
O1 C1 C2 117.4(3) . .
N1 C2 C3 109.5(3) . .
N1 C2 C1 118.7(3) . .
C3 C2 C1 130.8(4) . .
N2 C3 C2 104.9(3) . .
N2 C3 C4 117.7(3) . .
C2 C3 C4 137.2(4) . .
O3 C4 O4 122.7(4) . .
O3 C4 C3 121.5(3) . .
O4 C4 C3 115.8(3) . .
O3 C4 Sr1 61.8(2) . 4_565
O4 C4 Sr1 62.8(2) . 4_565
C3 C4 Sr1 165.0(3) . 4_565
N1 C5 N2 110.7(3) . .
N1 C5 C6 124.8(4) . .
N2 C5 C6 124.3(4) . .
C5 C6 C7 114.7(4) . .
C5 C6 H6A 108.6 . .
C7 C6 H6A 108.6 . .
C5 C6 H6B 108.6 . .
C7 C6 H6B 108.6 . .
H6A C6 H6B 107.6 . .
C10 C7 C8 116.7(5) . .
C10 C7 C6 121.6(4) . .
C8 C7 C6 121.6(5) . .
C9 C8 C7 119.3(5) . .
C9 C8 H8 120.4 . .
C7 C8 H8 120.4 . .
N3 C9 C8 124.8(5) . .
N3 C9 H9 117.6 . .
C8 C9 H9 117.6 . .
C7 C10 C11 119.8(5) . .
C7 C10 H10 120.1 . .
C11 C10 H10 120.1 . .
N3 C11 C10 123.5(6) . .
N3 C11 H11 118.2 . .
C10 C11 H11 118.2 . .
C5 N1 C2 106.2(3) . .
C5 N2 C3 108.7(3) . .
C5 N2 H2 125.7 . .
C3 N2 H2 125.7 . .
C11 N3 C9 115.8(5) . .
C1 O1 Sr1 123.6(2) . 2_756
C1 O1 Sr1 95.1(2) . .
Sr1 O1 Sr1 101.31(9) 2_756 .
C1 O2 Sr1 139.3(3) . 2_746
C1 O2 Sr1 93.3(2) . .
Sr1 O2 Sr1 103.46(9) 2_746 .
C4 O3 Sr1 149.7(2) . 2_746
C4 O3 Sr1 94.8(2) . 4_565
Sr1 O3 Sr1 114.90(11) 2_746 4_565
C4 O4 Sr1 128.1(3) . 3_766
C4 O4 Sr1 93.7(2) . 4_565
Sr1 O4 Sr1 96.10(10) 3_766 4_565
Sr1 O1W H1WA 105.5 . .
Sr1 O1W H1WB 136.0 . .
H1WA O1W H1WB 107.7 . .
O2 Sr1 O3 69.11(9) 2_756 2_756
O2 Sr1 O1 157.88(9) 2_756 2_746
O3 Sr1 O1 107.82(9) 2_756 2_746
O2 Sr1 O1W 91.84(9) 2_756 .
O3 Sr1 O1W 78.00(10) 2_756 .
O1 Sr1 O1W 66.37(9) 2_746 .
O2 Sr1 O1 73.12(9) 2_756 .
O3 Sr1 O1 130.79(9) 2_756 .
O1 Sr1 O1 118.78(7) 2_746 .
O1W Sr1 O1 133.99(9) . .
O2 Sr1 O2 115.65(7) 2_756 .
O3 Sr1 O2 171.59(9) 2_756 .
O1 Sr1 O2 70.54(8) 2_746 .
O1W Sr1 O2 108.13(9) . .
O1 Sr1 O2 48.81(8) . .
O2 Sr1 O4 63.22(9) 2_756 3_766
O3 Sr1 O4 118.24(9) 2_756 3_766
O1 Sr1 O4 102.53(9) 2_746 3_766
O1W Sr1 O4 67.05(9) . 3_766
O1 Sr1 O4 67.37(9) . 3_766
O2 Sr1 O4 69.97(9) . 3_766
O2 Sr1 O3 115.70(9) 2_756 4_566
O3 Sr1 O3 65.10(11) 2_756 4_566
O1 Sr1 O3 80.16(9) 2_746 4_566
O1W Sr1 O3 118.69(9) . 4_566
O1 Sr1 O3 106.87(9) . 4_566
O2 Sr1 O3 106.56(8) . 4_566
O4 Sr1 O3 174.24(9) 3_766 4_566
O2 Sr1 O4 135.24(10) 2_756 4_566
O3 Sr1 O4 111.57(9) 2_756 4_566
O1 Sr1 O4 66.79(9) 2_746 4_566
O1W Sr1 O4 132.82(9) . 4_566
O1 Sr1 O4 75.74(9) . 4_566
O2 Sr1 O4 60.07(8) . 4_566
O4 Sr1 O4 129.73(5) 3_766 4_566
O3 Sr1 O4 46.50(8) 4_566 4_566
O2 Sr1 C4 131.37(10) 2_756 4_566
O3 Sr1 C4 88.39(10) 2_756 4_566
O1 Sr1 C4 69.00(10) 2_746 4_566
O1W Sr1 C4 126.01(10) . 4_566
O1 Sr1 C4 93.82(10) . 4_566
O2 Sr1 C4 83.33(9) . 4_566
O4 Sr1 C4 153.23(10) 3_766 4_566
O3 Sr1 C4 23.40(9) 4_566 4_566
O4 Sr1 C4 23.54(9) 4_566 4_566
O2 Sr1 Sr1 39.95(6) 2_756 2_756
O3 Sr1 Sr1 108.83(7) 2_756 2_756
O1 Sr1 Sr1 138.91(6) 2_746 2_756
O1W Sr1 Sr1 104.12(6) . 2_756
O1 Sr1 Sr1 39.11(6) . 2_756
O2 Sr1 Sr1 75.71(6) . 2_756
O4 Sr1 Sr1 42.55(6) 3_766 2_756
O3 Sr1 Sr1 132.74(7) 4_566 2_756
O4 Sr1 Sr1 114.62(7) 4_566 2_756
C4 Sr1 Sr1 129.58(8) 4_566 2_756
O2 Sr1 Sr1 152.13(6) 2_756 2_746
O3 Sr1 Sr1 137.95(6) 2_756 2_746
O1 Sr1 Sr1 39.58(6) 2_746 2_746
O1W Sr1 Sr1 99.96(6) . 2_746
O1 Sr1 Sr1 80.62(6) . 2_746
O2 Sr1 Sr1 36.60(6) . 2_746
O4 Sr1 Sr1 98.28(6) 3_766 2_746
O3 Sr1 Sr1 80.50(6) 4_566 2_746
O4 Sr1 Sr1 41.35(6) 4_566 2_746
C4 Sr1 Sr1 58.52(7) 4_566 2_746
Sr1 Sr1 Sr1 112.27(4) 2_756 2_746

loop_
_geom_bond_atom_site_label_1
_geom_bond_atom_site_label_2
_geom_bond_distance
_geom_bond_site_symmetry_2
C1 O2 1.268(5) .
C1 O1 1.279(4) .
C1 C2 1.496(5) .
C2 N1 1.394(5) .
C2 C3 1.396(5) .
C3 N2 1.385(5) .
C3 C4 1.505(6) .
C4 O3 1.255(5) .
C4 O4 1.260(5) .
C4 Sr1 3.149(4) 4_565
C5 N1 1.330(5) .
C5 N2 1.363(5) .
C5 C6 1.505(6) .
C6 C7 1.509(6) .
C6 H6A 0.9700 .
C6 H6B 0.9700 .
C7 C10 1.382(7) .
C7 C8 1.387(7) .
C8 C9 1.375(9) .
C8 H8 0.9300 .
C9 N3 1.336(8) .
C9 H9 0.9300 .
C10 C11 1.394(8) .
C10 H10 0.9300 .
C11 N3 1.329(7) .
C11 H11 0.9300 .
N2 H2 0.8600 .
O1 Sr1 2.655(3) 2_756
O1 Sr1 2.682(3) .
O2 Sr1 2.530(3) 2_746
O2 Sr1 2.725(3) .
O3 Sr1 2.567(3) 2_746
O3 Sr1 2.785(3) 4_565
O4 Sr1 2.742(3) 3_766
O4 Sr1 2.807(3) 4_565
O1W Sr1 2.665(3) .
O1W H1WA 0.8500 .
O1W H1WB 0.8499 .
Sr1 O2 2.530(3) 2_756
Sr1 O3 2.567(3) 2_756
Sr1 O1 2.655(3) 2_746
Sr1 O4 2.742(3) 3_766
Sr1 O3 2.785(3) 4_566
Sr1 O4 2.807(3) 4_566
Sr1 C4 3.149(4) 4_566
Sr1 Sr1 4.1270(14) 2_756
Sr1 Sr1 4.1270(14) 2_746

loop_
_geom_torsion_atom_site_label_1
_geom_torsion_atom_site_label_2
_geom_torsion_atom_site_label_3
_geom_torsion_atom_site_label_4
_geom_torsion
_geom_torsion_site_symmetry_1
_geom_torsion_site_symmetry_4
O2 C1 C2 N1 -168.5(4) . .
O1 C1 C2 N1 6.7(6) . .
O2 C1 C2 C3 -1.3(7) . .
O1 C1 C2 C3 174.0(4) . .
N1 C2 C3 N2 0.5(5) . .
C1 C2 C3 N2 -167.6(4) . .
N1 C2 C3 C4 174.3(5) . .
C1 C2 C3 C4 6.1(8) . .
N2 C3 C4 O3 -170.5(4) . .
C2 C3 C4 O3 16.3(8) . .
N2 C3 C4 O4 10.3(6) . .
C2 C3 C4 O4 -162.9(5) . .
N2 C3 C4 Sr1 91.2(10) . 4_565
C2 C3 C4 Sr1 -82.0(11) . 4_565
N1 C5 C6 C7 -108.7(5) . .
N2 C5 C6 C7 75.0(6) . .
C5 C6 C7 C10 85.9(6) . .
C5 C6 C7 C8 -97.7(5) . .
C10 C7 C8 C9 -2.5(7) . .
C6 C7 C8 C9 -179.2(5) . .
C7 C8 C9 N3 2.5(9) . .
C8 C7 C10 C11 1.3(8) . .
C6 C7 C10 C11 178.0(5) . .
C7 C10 C11 N3 0.1(9) . .
N2 C5 N1 C2 2.1(5) . .
C6 C5 N1 C2 -174.6(4) . .
C3 C2 N1 C5 -1.6(5) . .
C1 C2 N1 C5 168.2(4) . .
N1 C5 N2 C3 -1.8(5) . .
C6 C5 N2 C3 174.9(4) . .
C2 C3 N2 C5 0.7(5) . .
C4 C3 N2 C5 -174.5(4) . .
C10 C11 N3 C9 -0.4(9) . .
C8 C9 N3 C11 -1.0(9) . .
O2 C1 O1 Sr1 103.4(4) . 2_756
C2 C1 O1 Sr1 -71.7(4) . 2_756
O2 C1 O1 Sr1 -3.8(4) . .
C2 C1 O1 Sr1 -178.9(3) . .
O1 C1 O2 Sr1 118.9(4) . 2_746
C2 C1 O2 Sr1 -66.1(5) . 2_746
O1 C1 O2 Sr1 3.7(4) . .
C2 C1 O2 Sr1 178.7(3) . .
O4 C4 O3 Sr1 -174.8(4) . 2_746
C3 C4 O3 Sr1 6.0(8) . 2_746
Sr1 C4 O3 Sr1 169.2(6) 4_565 2_746
O4 C4 O3 Sr1 16.0(5) . 4_565
C3 C4 O3 Sr1 -163.1(3) . 4_565
O3 C4 O4 Sr1 -116.6(4) . 3_766
C3 C4 O4 Sr1 62.6(5) . 3_766
Sr1 C4 O4 Sr1 -100.7(3) 4_565 3_766
O3 C4 O4 Sr1 -15.9(4) . 4_565
C3 C4 O4 Sr1 163.3(3) . 4_565
